data_7025209
loop_
_publ_author_name
'Lee, David K. Y.'
'Jackson, Anne-Martine S'
'Fushimi, Toshiki'
'Yennawar, Hemant'
'Allcock, Harry R.'

_publ_section_title
;
 Synthesis and inclusion behavior of cyclotriphosphazene molecules with
 asymmetric spiro rings.
;
_journal_issue 22
_journal_name_full 'Dalton transactions (Cambridge, England : 2003)'
_journal_page_first 5341
_journal_page_last 5348
_journal_paper_doi 10.1039/b925734a
_journal_volume 39
_journal_year 2010
_chemical_absolute_configuration ad
_chemical_formula_moiety 'C8 H9 Cl4 N4 O P3'
_chemical_formula_sum 'C8 H9 Cl4 N4 O P3'
_chemical_formula_weight 411.90
_chemical_name_common 'Monospiro phosphazene 3a'
_chemical_name_systematic
;
?
;
_space_group_IT_number 76
_symmetry_cell_setting tetragonal
_symmetry_space_group_name_Hall 'P 4w'
_symmetry_space_group_name_H-M 'P 41'
_atom_sites_solution_hydrogens geom
_atom_sites_solution_primary direct
_atom_sites_solution_secondary difmap
_audit_creation_method SHELXL-97
_cell_angle_alpha 90.00
_cell_angle_beta 90.00
_cell_angle_gamma 90.00
_cell_formula_units_Z 8
_cell_length_a 13.5641(14)
_cell_length_b 13.5641(14)
_cell_length_c 16.992(4)
_cell_measurement_reflns_used 6107
_cell_measurement_temperature 98(2)
_cell_measurement_theta_max 27.804
_cell_measurement_theta_min 2.438
_cell_volume 3126.3(9)
_computing_cell_refinement 'Bruker SMART'
_computing_data_collection 'Bruker SMART'
_computing_data_reduction 'Bruker SAINT'
_computing_molecular_graphics 'Bruker SHELXTL'
_computing_publication_material 'Bruker SHELXTL'
_computing_structure_refinement 'SHELXL-97 (Sheldrick, 1997)'
_computing_structure_solution 'SHELXS-97 (Sheldrick, 1990)'
_diffrn_ambient_temperature 98(2)
_diffrn_measured_fraction_theta_full 0.997
_diffrn_measured_fraction_theta_max 0.997
_diffrn_measurement_device_type 'CCD area detector'
_diffrn_measurement_method 'phi and omega scans'
_diffrn_radiation_monochromator graphite
_diffrn_radiation_source 'fine-focus sealed tube'
_diffrn_radiation_type MoK\a
_diffrn_radiation_wavelength 0.71073
_diffrn_reflns_av_R_equivalents 0.0385
_diffrn_reflns_av_sigmaI/netI 0.0482
_diffrn_reflns_limit_h_max 9
_diffrn_reflns_limit_h_min -18
_diffrn_reflns_limit_k_max 18
_diffrn_reflns_limit_k_min -18
_diffrn_reflns_limit_l_max 20
_diffrn_reflns_limit_l_min -22
_diffrn_reflns_number 18206
_diffrn_reflns_theta_full 28.29
_diffrn_reflns_theta_max 28.29
_diffrn_reflns_theta_min 1.92
_exptl_absorpt_coefficient_mu 1.062
_exptl_absorpt_correction_T_max 0.8921
_exptl_absorpt_correction_T_min 0.7482
_exptl_absorpt_correction_type empirical
_exptl_absorpt_process_details SADABS
_exptl_crystal_colour colorless
_exptl_crystal_density_diffrn 1.750
_exptl_crystal_density_method 'not measured'
_exptl_crystal_description rod
_exptl_crystal_F_000 1648
_exptl_crystal_size_max 0.29
_exptl_crystal_size_mid 0.12
_exptl_crystal_size_min 0.11
_refine_diff_density_max 0.420
_refine_diff_density_min -0.285
_refine_diff_density_rms 0.072
_refine_ls_abs_structure_details 'Flack H D (1983), Acta Cryst. A39, 876-881'
_refine_ls_abs_structure_Flack -0.03(5)
_refine_ls_extinction_method none
_refine_ls_goodness_of_fit_ref 1.028
_refine_ls_hydrogen_treatment noref
_refine_ls_matrix_type full
_refine_ls_number_parameters 361
_refine_ls_number_reflns 7502
_refine_ls_number_restraints 1
_refine_ls_restrained_S_all 1.028
_refine_ls_R_factor_all 0.0403
_refine_ls_R_factor_gt 0.0368
_refine_ls_shift/su_max 0.001
_refine_ls_shift/su_mean 0.000
_refine_ls_structure_factor_coef Fsqd
_refine_ls_weighting_details 'calc w=1/[\s^2^(Fo^2^)+(0.0390P)^2^+0.0000P] where P=(Fo^2^+2Fc^2^)/3'
_refine_ls_weighting_scheme calc
_refine_ls_wR_factor_gt 0.0755
_refine_ls_wR_factor_ref 0.0770
_reflns_number_gt 7045
_reflns_number_total 7502
_reflns_threshold_expression >2sigma(I)
_cod_data_source_file b925734a.txt
_cod_data_source_block amj5s
_cod_depositor_comments
;
The following automatic conversions were performed:

'_symmetry_cell_setting' value 'Tetragonal' changed to 'tetragonal'
according to /home/saulius/struct/CIF-dictionaries/cif_core.dic
dictionary named 'cif_core.dic' version 2.4.2 from 2011-04-26.

Automatic conversion script
Id: cif_fix_values 1891 2012-01-12 08:04:46Z andrius 
;
_cod_original_cell_volume 3126.3(8)
_cod_original_sg_symbol_H-M P4(1)
_cod_database_code 7025209

loop_
_symmetry_equiv_pos_as_xyz
'x, y, z'
'-x, -y, z+1/2'
'-y, x, z+1/4'
'y, -x, z+3/4'

loop_
_atom_site_label
_atom_site_type_symbol
_atom_site_fract_x
_atom_site_fract_y
_atom_site_fract_z
_atom_site_U_iso_or_equiv
_atom_site_adp_type
_atom_site_occupancy
_atom_site_symmetry_multiplicity
_atom_site_calc_flag
_atom_site_refinement_flags
P4 P 0.57454(5) 0.58231(5) -0.04558(5) 0.01507(15) Uani 1 1 d .
P5 P 0.39170(5) 0.64209(5) -0.10044(5) 0.01692(16) Uani 1 1 d .
P3 P 0.10352(6) 0.30000(5) -0.07103(5) 0.01825(16) Uani 1 1 d .
P6 P 0.52075(5) 0.78166(5) -0.05382(5) 0.01662(15) Uani 1 1 d .
P1 P 0.10663(5) 0.09391(5) -0.06779(5) 0.01556(15) Uani 1 1 d .
Cl5 Cl 0.29109(6) 0.62030(6) -0.01474(5) 0.02790(18) Uani 1 1 d .
P2 P -0.01337(6) 0.19856(5) -0.17289(5) 0.01702(16) Uani 1 1 d .
Cl6 Cl 0.31361(6) 0.61516(6) -0.19635(5) 0.02863(18) Uani 1 1 d .
Cl4 Cl 0.21769(6) 0.38609(6) -0.09700(6) 0.0320(2) Uani 1 1 d .
Cl7 Cl 0.59522(5) 0.87722(5) -0.12148(5) 0.02264(16) Uani 1 1 d .
Cl2 Cl -0.00056(6) 0.18771(6) -0.28936(5) 0.02718(18) Uani 1 1 d .
Cl1 Cl -0.15969(6) 0.21006(6) -0.16094(5) 0.03089(19) Uani 1 1 d .
Cl8 Cl 0.48644(6) 0.86850(5) 0.03677(5) 0.02516(17) Uani 1 1 d .
Cl3 Cl 0.03778(7) 0.37799(6) 0.01374(5) 0.0362(2) Uani 1 1 d .
O1 O 0.20088(14) 0.03734(15) -0.09909(13) 0.0197(4) Uani 1 1 d .
N8 N 0.58858(18) 0.50943(18) 0.02833(15) 0.0193(5) Uani 1 1 d .
H8N H 0.5447 0.5053 0.0664 0.023 Uiso 1 1 calc R
N1 N 0.02278(17) 0.09931(18) -0.13483(15) 0.0186(5) Uani 1 1 d .
N3 N 0.14038(19) 0.19958(18) -0.03616(16) 0.0224(6) Uani 1 1 d .
C2 C 0.1493(2) -0.0666(2) 0.00770(19) 0.0180(6) Uani 1 1 d .
H2 H 0.1113 -0.1294 0.0122 0.022 Uiso 1 1 calc R
C3 C 0.2189(2) -0.0587(2) 0.07715(18) 0.0175(6) Uani 1 1 d .
C10 C 0.6785(2) 0.4508(2) 0.02819(18) 0.0164(6) Uani 1 1 d .
H10 H 0.6608 0.3796 0.0342 0.020 Uiso 1 1 calc R
N7 N 0.47405(18) 0.56153(17) -0.09325(15) 0.0188(5) Uani 1 1 d .
C8 C 0.2391(2) -0.1412(2) 0.12169(19) 0.0205(6) Uani 1 1 d .
H8 H 0.2080 -0.2020 0.1091 0.025 Uiso 1 1 calc R
O2 O 0.66610(15) 0.54403(15) -0.09447(13) 0.0218(5) Uani 1 1 d .
N6 N 0.58968(18) 0.69660(18) -0.02492(16) 0.0203(5) Uani 1 1 d .
C11 C 0.7503(2) 0.4794(2) 0.09269(18) 0.0162(6) Uani 1 1 d .
C9 C 0.7216(2) 0.4679(2) -0.05568(18) 0.0206(6) Uani 1 1 d .
H9A H 0.7917 0.4876 -0.0517 0.025 Uiso 1 1 calc R
H9B H 0.7180 0.4060 -0.0865 0.025 Uiso 1 1 calc R
C15 C 0.8828(2) 0.4367(2) 0.1805(2) 0.0262(7) Uani 1 1 d .
H15 H 0.9277 0.3891 0.2004 0.031 Uiso 1 1 calc R
N4 N 0.07968(17) 0.01556(18) 0.00091(16) 0.0191(5) Uani 1 1 d .
H4N H 0.0277 0.0218 0.0315 0.023 Uiso 1 1 calc R
C12 C 0.7537(2) 0.5749(2) 0.12158(18) 0.0207(6) Uani 1 1 d .
H12 H 0.7103 0.6234 0.1008 0.025 Uiso 1 1 calc R
N5 N 0.42225(18) 0.75448(18) -0.09885(18) 0.0222(6) Uani 1 1 d .
C13 C 0.8197(2) 0.6007(2) 0.1804(2) 0.0248(7) Uani 1 1 d .
H13 H 0.8203 0.6660 0.2005 0.030 Uiso 1 1 calc R
C14 C 0.8843(2) 0.5313(2) 0.2096(2) 0.0232(7) Uani 1 1 d .
H14 H 0.9298 0.5489 0.2498 0.028 Uiso 1 1 calc R
N2 N 0.0341(2) 0.29908(18) -0.14543(16) 0.0229(6) Uani 1 1 d .
C5 C 0.3324(3) 0.0336(2) 0.1579(2) 0.0306(8) Uani 1 1 d .
H5 H 0.3651 0.0937 0.1700 0.037 Uiso 1 1 calc R
C6 C 0.3507(2) -0.0499(3) 0.2029(2) 0.0294(8) Uani 1 1 d .
H6 H 0.3953 -0.0468 0.2459 0.035 Uiso 1 1 calc R
C4 C 0.2666(2) 0.0299(2) 0.0952(2) 0.0246(7) Uani 1 1 d .
H4 H 0.2540 0.0874 0.0648 0.030 Uiso 1 1 calc R
C16 C 0.8160(2) 0.4105(2) 0.12227(19) 0.0207(6) Uani 1 1 d .
H16 H 0.8153 0.3450 0.1026 0.025 Uiso 1 1 calc R
C1 C 0.2018(2) -0.0647(2) -0.07251(18) 0.0203(6) Uani 1 1 d .
H1A H 0.2704 -0.0886 -0.0672 0.024 Uiso 1 1 calc R
H1B H 0.1668 -0.1074 -0.1106 0.024 Uiso 1 1 calc R
C7 C 0.3045(2) -0.1369(2) 0.18500(19) 0.0247(7) Uani 1 1 d .
H7 H 0.3168 -0.1941 0.2157 0.030 Uiso 1 1 calc R

loop_
_atom_site_aniso_label
_atom_site_aniso_U_11
_atom_site_aniso_U_22
_atom_site_aniso_U_33
_atom_site_aniso_U_23
_atom_site_aniso_U_13
_atom_site_aniso_U_12
P4 0.0155(3) 0.0157(3) 0.0140(4) -0.0005(3) 0.0001(3) 0.0011(3)
P5 0.0153(3) 0.0187(4) 0.0167(4) 0.0009(3) -0.0027(3) -0.0013(3)
P3 0.0214(4) 0.0148(3) 0.0185(4) 0.0000(3) -0.0024(3) -0.0015(3)
P6 0.0161(3) 0.0146(3) 0.0192(4) -0.0005(3) -0.0004(3) -0.0002(3)
P1 0.0153(3) 0.0151(3) 0.0162(4) 0.0014(3) 0.0000(3) 0.0010(3)
Cl5 0.0209(4) 0.0390(4) 0.0238(4) 0.0001(3) 0.0043(3) -0.0032(3)
P2 0.0165(3) 0.0175(3) 0.0171(4) 0.0010(3) -0.0024(3) 0.0009(3)
Cl6 0.0288(4) 0.0360(4) 0.0211(4) 0.0039(3) -0.0119(3) -0.0057(3)
Cl4 0.0301(4) 0.0280(4) 0.0379(5) 0.0077(4) -0.0063(4) -0.0111(3)
Cl7 0.0234(4) 0.0201(3) 0.0244(4) -0.0001(3) 0.0065(3) -0.0029(3)
Cl2 0.0342(4) 0.0306(4) 0.0167(4) 0.0018(3) -0.0017(3) 0.0013(3)
Cl1 0.0170(3) 0.0379(4) 0.0378(5) 0.0056(4) 0.0002(3) 0.0048(3)
Cl8 0.0365(4) 0.0201(4) 0.0189(4) 0.0000(3) 0.0069(3) 0.0045(3)
Cl3 0.0541(6) 0.0279(4) 0.0265(5) -0.0045(4) 0.0057(4) 0.0111(4)
O1 0.0185(10) 0.0207(10) 0.0199(11) 0.0045(9) 0.0032(9) 0.0033(8)
N8 0.0177(12) 0.0245(13) 0.0157(14) 0.0027(11) 0.0019(10) 0.0049(10)
N1 0.0191(12) 0.0172(12) 0.0196(14) 0.0002(10) -0.0034(10) 0.0001(9)
N3 0.0282(14) 0.0190(12) 0.0201(14) 0.0009(11) -0.0077(11) -0.0017(10)
C2 0.0173(14) 0.0124(13) 0.0243(16) 0.0011(12) -0.0026(12) 0.0018(10)
C3 0.0172(14) 0.0173(14) 0.0180(16) 0.0015(12) 0.0027(12) 0.0034(10)
C10 0.0152(13) 0.0143(13) 0.0198(16) 0.0006(11) 0.0011(12) 0.0012(10)
N7 0.0210(12) 0.0168(12) 0.0186(14) -0.0017(10) -0.0035(11) 0.0009(9)
C8 0.0197(14) 0.0168(14) 0.0251(17) 0.0029(13) 0.0058(12) 0.0030(11)
O2 0.0228(11) 0.0243(11) 0.0183(11) 0.0067(9) 0.0045(9) 0.0105(9)
N6 0.0175(12) 0.0181(12) 0.0253(15) -0.0019(11) -0.0071(11) -0.0001(10)
C11 0.0146(13) 0.0204(14) 0.0136(15) 0.0044(12) 0.0036(11) 0.0003(11)
C9 0.0234(15) 0.0219(15) 0.0165(16) -0.0008(12) 0.0009(12) 0.0080(12)
C15 0.0204(15) 0.0308(17) 0.0276(18) 0.0020(15) -0.0013(14) 0.0080(13)
N4 0.0151(12) 0.0197(12) 0.0226(15) 0.0052(11) 0.0043(10) 0.0046(9)
C12 0.0268(16) 0.0180(14) 0.0171(16) 0.0000(12) -0.0054(13) 0.0034(12)
N5 0.0154(12) 0.0203(13) 0.0309(16) 0.0040(12) -0.0059(11) 0.0027(9)
C13 0.0263(16) 0.0238(15) 0.0243(18) -0.0030(13) -0.0014(14) -0.0025(12)
C14 0.0201(15) 0.0332(17) 0.0165(16) -0.0035(14) -0.0041(12) -0.0021(12)
N2 0.0298(14) 0.0163(12) 0.0225(15) 0.0034(11) -0.0077(12) 0.0012(10)
C5 0.0354(18) 0.0219(16) 0.034(2) -0.0106(15) -0.0045(16) 0.0029(13)
C6 0.0288(17) 0.0394(19) 0.0200(17) -0.0057(15) -0.0038(14) 0.0085(14)
C4 0.0298(17) 0.0177(15) 0.0263(19) 0.0033(13) -0.0054(14) 0.0028(12)
C16 0.0216(15) 0.0199(14) 0.0207(16) -0.0029(12) 0.0013(13) 0.0042(11)
C1 0.0222(14) 0.0184(14) 0.0202(16) -0.0019(12) -0.0005(13) 0.0060(11)
C7 0.0250(16) 0.0290(16) 0.0200(17) 0.0089(14) 0.0060(14) 0.0083(13)

loop_
_atom_type_symbol
_atom_type_description
_atom_type_scat_dispersion_real
_atom_type_scat_dispersion_imag
_atom_type_scat_source
C C 0.0033 0.0016 'International Tables Vol C Tables 4.2.6.8 and 6.1.1.4'
H H 0.0000 0.0000 'International Tables Vol C Tables 4.2.6.8 and 6.1.1.4'
N N 0.0061 0.0033 'International Tables Vol C Tables 4.2.6.8 and 6.1.1.4'
O O 0.0106 0.0060 'International Tables Vol C Tables 4.2.6.8 and 6.1.1.4'
P P 0.1023 0.0942 'International Tables Vol C Tables 4.2.6.8 and 6.1.1.4'
Cl Cl 0.1484 0.1585 'International Tables Vol C Tables 4.2.6.8 and 6.1.1.4'

loop_
_geom_angle_atom_site_label_1
_geom_angle_atom_site_label_2
_geom_angle_atom_site_label_3
_geom_angle
O2 P4 N6 109.39(13)
O2 P4 N8 96.62(12)
N6 P4 N8 114.08(14)
O2 P4 N7 110.06(13)
N6 P4 N7 112.83(13)
N8 P4 N7 112.65(13)
N7 P5 N5 118.98(13)
N7 P5 Cl6 108.49(10)
N5 P5 Cl6 109.43(11)
N7 P5 Cl5 108.89(11)
N5 P5 Cl5 107.84(11)
Cl6 P5 Cl5 101.85(5)
N3 P3 N2 119.13(14)
N3 P3 Cl4 110.23(11)
N2 P3 Cl4 106.96(11)
N3 P3 Cl3 109.28(12)
N2 P3 Cl3 108.41(11)
Cl4 P3 Cl3 101.34(5)
N6 P6 N5 118.98(13)
N6 P6 Cl8 109.45(11)
N5 P6 Cl8 108.29(11)
N6 P6 Cl7 110.83(11)
N5 P6 Cl7 107.37(11)
Cl8 P6 Cl7 100.27(5)
O1 P1 N3 108.45(13)
O1 P1 N1 110.76(13)
N3 P1 N1 113.53(13)
O1 P1 N4 96.09(12)
N3 P1 N4 114.25(14)
N1 P1 N4 112.33(13)
N1 P2 N2 119.40(14)
N1 P2 Cl2 108.56(10)
N2 P2 Cl2 108.78(11)
N1 P2 Cl1 109.53(10)
N2 P2 Cl1 107.89(11)
Cl2 P2 Cl1 101.14(5)
C1 O1 P1 111.33(17)
C10 N8 P4 115.7(2)
C10 N8 H8N 122.2
P4 N8 H8N 122.2
P2 N1 P1 123.36(16)
P3 N3 P1 124.14(17)
N4 C2 C3 114.2(2)
N4 C2 C1 102.5(2)
C3 C2 C1 113.6(2)
N4 C2 H2 108.8
C3 C2 H2 108.8
C1 C2 H2 108.8
C8 C3 C4 119.0(3)
C8 C3 C2 119.6(3)
C4 C3 C2 121.3(3)
N8 C10 C11 113.4(2)
N8 C10 C9 103.6(2)
C11 C10 C9 112.4(2)
N8 C10 H10 109.1
C11 C10 H10 109.1
C9 C10 H10 109.1
P5 N7 P4 121.36(15)
C3 C8 C7 121.0(3)
C3 C8 H8 119.5
C7 C8 H8 119.5
C9 O2 P4 113.97(19)
P6 N6 P4 124.62(16)
C16 C11 C12 118.7(3)
C16 C11 C10 120.2(3)
C12 C11 C10 121.1(3)
O2 C9 C10 109.2(2)
O2 C9 H9A 109.8
C10 C9 H9A 109.8
O2 C9 H9B 109.8
C10 C9 H9B 109.8
H9A C9 H9B 108.3
C14 C15 C16 120.3(3)
C14 C15 H15 119.8
C16 C15 H15 119.8
C2 N4 P1 114.2(2)
C2 N4 H4N 122.9
P1 N4 H4N 122.9
C13 C12 C11 120.8(3)
C13 C12 H12 119.6
C11 C12 H12 119.6
P5 N5 P6 117.01(16)
C14 C13 C12 119.9(3)
C14 C13 H13 120.0
C12 C13 H13 120.0
C15 C14 C13 119.8(3)
C15 C14 H14 120.1
C13 C14 H14 120.1
P3 N2 P2 119.18(16)
C6 C5 C4 120.4(3)
C6 C5 H5 119.8
C4 C5 H5 119.8
C7 C6 C5 119.9(3)
C7 C6 H6 120.1
C5 C6 H6 120.1
C5 C4 C3 119.7(3)
C5 C4 H4 120.1
C3 C4 H4 120.1
C11 C16 C15 120.4(3)
C11 C16 H16 119.8
C15 C16 H16 119.8
O1 C1 C2 106.6(2)
O1 C1 H1A 110.4
C2 C1 H1A 110.4
O1 C1 H1B 110.4
C2 C1 H1B 110.4
H1A C1 H1B 108.6
C6 C7 C8 119.9(3)
C6 C7 H7 120.0
C8 C7 H7 120.0

loop_
_geom_bond_atom_site_label_1
_geom_bond_atom_site_label_2
_geom_bond_distance
P4 O2 1.582(2)
P4 N6 1.603(2)
P4 N8 1.610(3)
P4 N7 1.610(2)
P5 N7 1.567(2)
P5 N5 1.580(3)
P5 Cl6 1.9778(11)
P5 Cl5 2.0174(11)
P3 N3 1.567(3)
P3 N2 1.576(3)
P3 Cl4 1.9891(11)
P3 Cl3 1.9973(12)
P6 N6 1.564(3)
P6 N5 1.583(3)
P6 Cl8 1.9934(11)
P6 Cl7 2.0056(11)
P1 O1 1.583(2)
P1 N3 1.598(3)
P1 N1 1.611(3)
P1 N4 1.620(3)
P2 N1 1.572(3)
P2 N2 1.578(3)
P2 Cl2 1.9920(12)
P2 Cl1 2.0011(11)
O1 C1 1.456(3)
N8 C10 1.456(3)
N8 H8N 0.8800
C2 N4 1.465(4)
C2 C3 1.515(4)
C2 C1 1.538(4)
C2 H2 1.0000
C3 C8 1.379(4)
C3 C4 1.399(4)
C10 C11 1.517(4)
C10 C9 1.558(4)
C10 H10 1.0000
C8 C7 1.395(5)
C8 H8 0.9500
O2 C9 1.439(3)
C11 C16 1.385(4)
C11 C12 1.387(4)
C9 H9A 0.9900
C9 H9B 0.9900
C15 C14 1.375(5)
C15 C16 1.388(5)
C15 H15 0.9500
N4 H4N 0.8800
C12 C13 1.385(4)
C12 H12 0.9500
C13 C14 1.379(4)
C13 H13 0.9500
C14 H14 0.9500
C5 C6 1.389(5)
C5 C4 1.391(5)
C5 H5 0.9500
C6 C7 1.370(5)
C6 H6 0.9500
C4 H4 0.9500
C16 H16 0.9500
C1 H1A 0.9900
C1 H1B 0.9900
C7 H7 0.9500

loop_
_geom_torsion_atom_site_label_1
_geom_torsion_atom_site_label_2
_geom_torsion_atom_site_label_3
_geom_torsion_atom_site_label_4
_geom_torsion
N3 P1 O1 C1 135.6(2)
N1 P1 O1 C1 -99.2(2)
N4 P1 O1 C1 17.4(2)
O2 P4 N8 C10 7.4(2)
N6 P4 N8 C10 -107.3(2)
N7 P4 N8 C10 122.4(2)
N2 P2 N1 P1 0.4(3)
Cl2 P2 N1 P1 125.73(16)
Cl1 P2 N1 P1 -124.68(16)
O1 P1 N1 P2 -115.31(18)
N3 P1 N1 P2 7.0(2)
N4 P1 N1 P2 138.52(18)
N2 P3 N3 P1 -4.1(3)
Cl4 P3 N3 P1 -128.28(18)
Cl3 P3 N3 P1 121.18(19)
O1 P1 N3 P3 118.5(2)
N1 P1 N3 P3 -5.1(3)
N4 P1 N3 P3 -135.7(2)
N4 C2 C3 C8 137.6(3)
C1 C2 C3 C8 -105.3(3)
N4 C2 C3 C4 -45.1(4)
C1 C2 C3 C4 72.0(4)
P4 N8 C10 C11 112.1(2)
P4 N8 C10 C9 -10.1(3)
N5 P5 N7 P4 29.3(3)
Cl6 P5 N7 P4 155.18(15)
Cl5 P5 N7 P4 -94.74(18)
O2 P4 N7 P5 -135.18(17)
N6 P4 N7 P5 -12.7(2)
N8 P4 N7 P5 118.25(19)
C4 C3 C8 C7 1.3(5)
C2 C3 C8 C7 178.6(3)
N6 P4 O2 C9 117.1(2)
N8 P4 O2 C9 -1.4(2)
N7 P4 O2 C9 -118.4(2)
N5 P6 N6 P4 7.1(3)
Cl8 P6 N6 P4 132.24(18)
Cl7 P6 N6 P4 -118.08(18)
O2 P4 N6 P6 117.5(2)
N8 P4 N6 P6 -135.6(2)
N7 P4 N6 P6 -5.4(3)
N8 C10 C11 C16 153.0(3)
C9 C10 C11 C16 -89.9(3)
N8 C10 C11 C12 -28.9(4)
C9 C10 C11 C12 88.2(3)
P4 O2 C9 C10 -4.4(3)
N8 C10 C9 O2 8.6(3)
C11 C10 C9 O2 -114.2(3)
C3 C2 N4 P1 104.4(3)
C1 C2 N4 P1 -19.0(3)
O1 P1 N4 C2 2.1(2)
N3 P1 N4 C2 -111.3(2)
N1 P1 N4 C2 117.5(2)
C16 C11 C12 C13 -1.7(5)
C10 C11 C12 C13 -179.8(3)
N7 P5 N5 P6 -26.6(3)
Cl6 P5 N5 P6 -152.05(15)
Cl5 P5 N5 P6 97.93(18)
N6 P6 N5 P5 9.1(3)
Cl8 P6 N5 P5 -116.67(17)
Cl7 P6 N5 P5 135.87(16)
C11 C12 C13 C14 1.4(5)
C16 C15 C14 C13 -0.5(5)
C12 C13 C14 C15 -0.3(5)
N3 P3 N2 P2 11.9(3)
Cl4 P3 N2 P2 137.62(16)
Cl3 P3 N2 P2 -113.82(17)
N1 P2 N2 P3 -10.1(3)
Cl2 P2 N2 P3 -135.37(16)
Cl1 P2 N2 P3 115.72(17)
C4 C5 C6 C7 0.7(5)
C6 C5 C4 C3 -0.4(5)
C8 C3 C4 C5 -0.6(5)
C2 C3 C4 C5 -177.9(3)
C12 C11 C16 C15 1.0(5)
C10 C11 C16 C15 179.1(3)
C14 C15 C16 C11 0.1(5)
P1 O1 C1 C2 -30.6(3)
N4 C2 C1 O1 29.4(3)
C3 C2 C1 O1 -94.3(3)
C5 C6 C7 C8 0.0(5)
C3 C8 C7 C6 -1.0(5)
